data_4329339
loop_
_publ_author_name
'Daniel L\"assig'
'J\"org Lincke'
'Renata Gerhardt'
'Harald Krautscheid'

_publ_contact_author_address
;
Universit\"at Leipzig
Fakult\"at f\"ur Chemie und Mineralogie
Institut f\"ur Anorganische  Chemie
Johannisallee 29
D-04103 Leipzig
Germany
;
_publ_contact_author_email Krautscheid@rz.uni-leipzig.de
_publ_contact_author_fax 00493419736199
_publ_contact_author_name
;
Harald Krautscheid
;
_publ_contact_author_phone 00493419736172
_publ_section_title
;
 Solid-State Syntheses of Coordination Polymers by Thermal Conversion of
 Molecular Building Blocks and Polymeric Precursors
;
_journal_name_full 'Inorganic Chemistry'
_journal_page_first 6180
_journal_page_last 6189
_journal_paper_doi 10.1021/ic300235s
_journal_volume 51
_journal_year 2012
_chemical_formula_moiety 'C10 H9 N3 O2'
_chemical_formula_sum 'C10 H9 N3 O2'
_chemical_formula_weight 203.20
_chemical_name_systematic
;
4-(3-methyl-4H-1,2,4-triazol-4-yl)benzoic acid
;
_space_group_IT_number 61
_symmetry_cell_setting orthorhombic
_symmetry_Int_Tables_number 61
_symmetry_space_group_name_Hall '-P 2ac 2ab'
_symmetry_space_group_name_H-M 'P b c a'
_atom_sites_solution_hydrogens geom
_atom_sites_solution_primary direct
_atom_sites_solution_secondary difmap
_audit_creation_method SHELXL-97
_cell_angle_alpha 90.00
_cell_angle_beta 90.00
_cell_angle_gamma 90.00
_cell_formula_units_Z 16
_cell_length_a 10.6417(8)
_cell_length_b 21.0934(19)
_cell_length_c 17.095(2)
_cell_measurement_reflns_used 7940
_cell_measurement_temperature 213(2)
_cell_measurement_theta_max 25.00
_cell_measurement_theta_min 1.65
_cell_volume 3837.3(6)
_computing_cell_refinement 'STOE X-AREA'
_computing_data_collection 'STOE X-AREA'
_computing_data_reduction 'STOE X-AREA, STOE X-RED'
_computing_molecular_graphics 'DIAMOND 3.2'
_computing_publication_material 'WinGX publication routines (Farrugia, 1999)'
_computing_structure_refinement 'SHELXL-97 (Sheldrick, 1997)'
_computing_structure_solution 'SHELXS-97 (Sheldrick, 1997)'
_diffrn_ambient_temperature 213(2)
_diffrn_detector_area_resol_mean 6.67
_diffrn_measured_fraction_theta_full 0.999
_diffrn_measured_fraction_theta_max 0.999
_diffrn_measurement_device_type 'STOE IPDS-I'
_diffrn_measurement_method '\w scans'
_diffrn_radiation_monochromator graphite
_diffrn_radiation_source 'fine-focus sealed tube'
_diffrn_radiation_type MoK\a
_diffrn_radiation_wavelength 0.71073
_diffrn_reflns_av_R_equivalents 0.0816
_diffrn_reflns_av_sigmaI/netI 0.0513
_diffrn_reflns_limit_h_max 12
_diffrn_reflns_limit_h_min -12
_diffrn_reflns_limit_k_max 25
_diffrn_reflns_limit_k_min -25
_diffrn_reflns_limit_l_max 18
_diffrn_reflns_limit_l_min -20
_diffrn_reflns_number 16159
_diffrn_reflns_theta_full 25.00
_diffrn_reflns_theta_max 25.00
_diffrn_reflns_theta_min 1.15
_diffrn_standards_number none
_exptl_absorpt_coefficient_mu 0.102
_exptl_absorpt_correction_type none
_exptl_crystal_colour colourless
_exptl_crystal_density_diffrn 1.407
_exptl_crystal_description prism
_exptl_crystal_F_000 1696
_exptl_crystal_size_max 0.50
_exptl_crystal_size_mid 0.23
_exptl_crystal_size_min 0.10
_refine_diff_density_max 0.198
_refine_diff_density_min -0.185
_refine_diff_density_rms 0.040
_refine_ls_extinction_method none
_refine_ls_goodness_of_fit_ref 0.887
_refine_ls_hydrogen_treatment constr
_refine_ls_matrix_type full
_refine_ls_number_parameters 275
_refine_ls_number_reflns 3374
_refine_ls_number_restraints 0
_refine_ls_restrained_S_all 0.887
_refine_ls_R_factor_all 0.0576
_refine_ls_R_factor_gt 0.0377
_refine_ls_shift/su_max 0.000
_refine_ls_shift/su_mean 0.000
_refine_ls_structure_factor_coef Fsqd
_refine_ls_weighting_details 'calc w=1/[\s^2^(Fo^2^)+(0.0530P)^2^+0.0000P] where P=(Fo^2^+2Fc^2^)/3'
_refine_ls_weighting_scheme calc
_refine_ls_wR_factor_gt 0.0889
_refine_ls_wR_factor_ref 0.0937
_reflns_number_gt 2339
_reflns_number_total 3374
_reflns_threshold_expression >2sigma(I)
_cod_data_source_file ic300235s_si_002_2.cif
_cod_data_source_block H(H-Me-trz-pba)_II
_cod_original_cell_volume 3837.3(7)
_cod_database_code 4329339

loop_
_symmetry_equiv_pos_as_xyz
'x, y, z'
'-x+1/2, -y, z+1/2'
'x+1/2, -y+1/2, -z'
'-x, y+1/2, -z+1/2'
'-x, -y, -z'
'x-1/2, y, -z-1/2'
'-x-1/2, y-1/2, z'
'x, -y-1/2, z-1/2'

loop_
_atom_site_label
_atom_site_type_symbol
_atom_site_fract_x
_atom_site_fract_y
_atom_site_fract_z
_atom_site_U_iso_or_equiv
_atom_site_adp_type
_atom_site_occupancy
_atom_site_symmetry_multiplicity
_atom_site_calc_flag
_atom_site_refinement_flags
C1 C 0.25830(17) 0.61088(8) 0.80031(10) 0.0405(4) Uani 1 1 d .
C2 C 0.22488(15) 0.54173(7) 0.80732(10) 0.0372(4) Uani 1 1 d .
C3 C 0.30339(17) 0.49804(8) 0.84447(11) 0.0427(4) Uani 1 1 d .
H3 H 0.3820 0.5111 0.8637 0.051 Uiso 1 1 calc R
C4 C 0.26557(16) 0.43540(8) 0.85306(11) 0.0429(4) Uani 1 1 d .
H4 H 0.3175 0.4060 0.8789 0.052 Uiso 1 1 calc R
C5 C 0.15029(15) 0.41681(7) 0.82309(9) 0.0350(4) Uani 1 1 d .
C6 C 0.07258(17) 0.45933(8) 0.78510(11) 0.0452(4) Uani 1 1 d .
H6 H -0.0048 0.4458 0.7645 0.054 Uiso 1 1 calc R
C7 C 0.10971(18) 0.52192(8) 0.77768(11) 0.0464(5) Uani 1 1 d .
H7 H 0.0568 0.5512 0.7525 0.056 Uiso 1 1 calc R
C8 C 0.25937(17) 0.29949(8) 0.74035(10) 0.0417(4) Uani 1 1 d .
H8A H 0.2732 0.2570 0.7205 0.063 Uiso 1 1 calc R
H8B H 0.3352 0.3145 0.7658 0.063 Uiso 1 1 calc R
H8C H 0.2382 0.3275 0.6974 0.063 Uiso 1 1 calc R
C9 C 0.15448(15) 0.29857(7) 0.79775(9) 0.0328(4) Uani 1 1 d .
C10 C 0.01229(16) 0.33138(7) 0.88013(10) 0.0382(4) Uani 1 1 d .
H10 H -0.0376 0.3579 0.9115 0.046 Uiso 1 1 calc R
C11 C 0.23394(17) 0.46723(8) 0.55817(11) 0.0463(4) Uani 1 1 d .
C12 C 0.26881(16) 0.53591(7) 0.56624(10) 0.0406(4) Uani 1 1 d .
C13 C 0.39605(16) 0.55112(8) 0.56721(11) 0.0436(4) Uani 1 1 d .
H13 H 0.4561 0.5186 0.5639 0.052 Uiso 1 1 calc R
C14 C 0.43549(17) 0.61348(8) 0.57295(11) 0.0416(4) Uani 1 1 d .
H14 H 0.5216 0.6233 0.5734 0.050 Uiso 1 1 calc R
C15 C 0.34605(16) 0.66144(7) 0.57798(10) 0.0371(4) Uani 1 1 d .
C16 C 0.21896(16) 0.64737(8) 0.57872(11) 0.0427(4) Uani 1 1 d .
H16 H 0.1593 0.6800 0.5837 0.051 Uiso 1 1 calc R
C17 C 0.18027(16) 0.58450(8) 0.57205(11) 0.0439(4) Uani 1 1 d .
H17 H 0.0941 0.5748 0.5715 0.053 Uiso 1 1 calc R
C18 C 0.24710(17) 0.78068(8) 0.48608(10) 0.0448(4) Uani 1 1 d .
H18A H 0.1673 0.7799 0.5135 0.067 Uiso 1 1 calc R
H18B H 0.2530 0.7440 0.4520 0.067 Uiso 1 1 calc R
H18C H 0.2528 0.8191 0.4550 0.067 Uiso 1 1 calc R
C19 C 0.35128(16) 0.77924(7) 0.54369(9) 0.0363(4) Uani 1 1 d .
C20 C 0.48850(16) 0.74662(8) 0.62941(10) 0.0413(4) Uani 1 1 d .
H20 H 0.5348 0.7205 0.6634 0.050 Uiso 1 1 calc R
N1 N 0.08973(13) 0.24929(6) 0.82203(8) 0.0370(3) Uani 1 1 d .
N2 N -0.00086(13) 0.27023(6) 0.87523(8) 0.0403(3) Uani 1 1 d .
N3 N 0.10841(12) 0.35189(6) 0.83346(8) 0.0344(3) Uani 1 1 d .
N4 N 0.42130(14) 0.82757(6) 0.56429(9) 0.0420(4) Uani 1 1 d .
N5 N 0.50946(14) 0.80685(7) 0.61963(9) 0.0461(4) Uani 1 1 d .
N6 N 0.39057(13) 0.72607(6) 0.58404(8) 0.0361(3) Uani 1 1 d .
O1 O 0.37721(11) 0.62363(5) 0.81619(9) 0.0526(4) Uani 1 1 d .
H1 H 0.3886 0.6625 0.8144 0.079 Uiso 1 1 calc R
O2 O 0.18096(12) 0.65066(5) 0.78322(9) 0.0571(4) Uani 1 1 d .
O3 O 0.11259(12) 0.45507(5) 0.56056(9) 0.0545(4) Uani 1 1 d .
H3A H 0.1014 0.4161 0.5600 0.082 Uiso 1 1 calc R
O4 O 0.31268(13) 0.42629(6) 0.54880(11) 0.0765(5) Uani 1 1 d .

loop_
_atom_site_aniso_label
_atom_site_aniso_U_11
_atom_site_aniso_U_22
_atom_site_aniso_U_33
_atom_site_aniso_U_23
_atom_site_aniso_U_13
_atom_site_aniso_U_12
C1 0.0433(10) 0.0327(9) 0.0456(10) -0.0030(7) 0.0083(9) 0.0014(8)
C2 0.0415(9) 0.0310(8) 0.0393(9) -0.0030(7) 0.0051(8) 0.0007(7)
C3 0.0420(10) 0.0346(9) 0.0513(10) -0.0029(8) -0.0042(8) -0.0028(7)
C4 0.0462(10) 0.0327(8) 0.0499(10) 0.0033(8) -0.0073(8) 0.0039(8)
C5 0.0415(9) 0.0289(8) 0.0348(9) -0.0012(7) 0.0025(7) -0.0007(7)
C6 0.0441(10) 0.0360(9) 0.0554(11) 0.0038(8) -0.0109(9) -0.0029(8)
C7 0.0487(11) 0.0343(9) 0.0563(11) 0.0059(8) -0.0070(9) 0.0045(8)
C8 0.0478(10) 0.0377(9) 0.0397(9) -0.0023(7) 0.0015(8) 0.0004(8)
C9 0.0380(9) 0.0280(8) 0.0323(8) -0.0003(6) -0.0058(7) 0.0008(7)
C10 0.0403(10) 0.0322(9) 0.0422(10) -0.0002(7) 0.0032(8) 0.0028(7)
C11 0.0421(11) 0.0375(9) 0.0592(12) 0.0022(8) -0.0065(9) 0.0047(8)
C12 0.0435(10) 0.0346(9) 0.0438(10) 0.0015(7) -0.0004(8) 0.0027(7)
C13 0.0442(10) 0.0347(9) 0.0517(10) -0.0019(8) -0.0001(8) 0.0102(8)
C14 0.0376(9) 0.0390(9) 0.0481(10) -0.0020(8) -0.0003(8) 0.0018(7)
C15 0.0458(10) 0.0325(8) 0.0331(9) 0.0000(7) 0.0026(7) 0.0025(7)
C16 0.0398(10) 0.0363(9) 0.0519(11) -0.0002(8) 0.0067(8) 0.0076(8)
C17 0.0376(9) 0.0378(9) 0.0565(11) 0.0028(8) 0.0039(9) 0.0015(7)
C18 0.0497(11) 0.0453(10) 0.0392(9) 0.0027(8) 0.0002(8) 0.0044(8)
C19 0.0413(9) 0.0327(8) 0.0348(9) 0.0007(7) 0.0060(7) 0.0047(7)
C20 0.0430(10) 0.0370(9) 0.0438(10) -0.0018(7) -0.0017(8) 0.0059(8)
N1 0.0418(8) 0.0297(7) 0.0394(8) -0.0002(6) -0.0031(6) 0.0015(6)
N2 0.0405(8) 0.0362(7) 0.0443(8) 0.0037(6) 0.0005(7) 0.0001(6)
N3 0.0383(7) 0.0282(7) 0.0365(8) 0.0005(5) -0.0013(6) -0.0008(6)
N4 0.0443(8) 0.0360(8) 0.0456(9) 0.0022(6) 0.0012(7) 0.0022(6)
N5 0.0466(9) 0.0398(8) 0.0520(9) -0.0015(7) -0.0033(7) 0.0014(7)
N6 0.0395(8) 0.0325(7) 0.0362(7) -0.0012(6) 0.0019(6) 0.0037(6)
O1 0.0480(8) 0.0274(6) 0.0825(10) -0.0022(6) 0.0016(7) -0.0025(5)
O2 0.0536(8) 0.0319(6) 0.0860(10) 0.0031(7) -0.0016(7) 0.0036(6)
O3 0.0484(8) 0.0322(6) 0.0828(10) 0.0030(7) -0.0008(7) -0.0003(6)
O4 0.0515(9) 0.0358(7) 0.1422(15) -0.0063(8) -0.0114(9) 0.0066(6)

loop_
_atom_type_symbol
_atom_type_description
_atom_type_scat_dispersion_real
_atom_type_scat_dispersion_imag
_atom_type_scat_source
C C 0.0033 0.0016 'International Tables Vol C Tables 4.2.6.8 and 6.1.1.4'
H H 0.0000 0.0000 'International Tables Vol C Tables 4.2.6.8 and 6.1.1.4'
N N 0.0061 0.0033 'International Tables Vol C Tables 4.2.6.8 and 6.1.1.4'
O O 0.0106 0.0060 'International Tables Vol C Tables 4.2.6.8 and 6.1.1.4'

loop_
_geom_angle_atom_site_label_1
_geom_angle_atom_site_label_2
_geom_angle_atom_site_label_3
_geom_angle
O2 C1 O1 124.01(15)
O2 C1 C2 121.98(16)
O1 C1 C2 114.00(15)
C7 C2 C3 119.64(15)
C7 C2 C1 118.05(15)
C3 C2 C1 122.27(15)
C4 C3 C2 120.16(16)
C4 C3 H3 119.9
C2 C3 H3 119.9
C5 C4 C3 119.11(16)
C5 C4 H4 120.4
C3 C4 H4 120.4
C6 C5 C4 121.32(15)
C6 C5 N3 119.08(14)
C4 C5 N3 119.58(14)
C5 C6 C7 119.42(16)
C5 C6 H6 120.3
C7 C6 H6 120.3
C6 C7 C2 120.33(16)
C6 C7 H7 119.8
C2 C7 H7 119.8
C9 C8 H8A 109.5
C9 C8 H8B 109.5
H8A C8 H8B 109.5
C9 C8 H8C 109.5
H8A C8 H8C 109.5
H8B C8 H8C 109.5
N1 C9 N3 108.72(14)
N1 C9 C8 127.77(14)
N3 C9 C8 123.50(14)
N2 C10 N3 110.91(14)
N2 C10 H10 124.5
N3 C10 H10 124.5
O4 C11 O3 122.83(16)
O4 C11 C12 121.86(16)
O3 C11 C12 115.30(15)
C13 C12 C17 119.12(15)
C13 C12 C11 117.65(15)
C17 C12 C11 123.23(16)
C14 C13 C12 121.00(16)
C14 C13 H13 119.5
C12 C13 H13 119.5
C13 C14 C15 119.20(16)
C13 C14 H14 120.4
C15 C14 H14 120.4
C16 C15 C14 120.85(15)
C16 C15 N6 121.40(15)
C14 C15 N6 117.74(14)
C15 C16 C17 119.46(15)
C15 C16 H16 120.3
C17 C16 H16 120.3
C16 C17 C12 120.35(16)
C16 C17 H17 119.8
C12 C17 H17 119.8
C19 C18 H18A 109.5
C19 C18 H18B 109.5
H18A C18 H18B 109.5
C19 C18 H18C 109.5
H18A C18 H18C 109.5
H18B C18 H18C 109.5
N4 C19 N6 108.97(15)
N4 C19 C18 125.97(15)
N6 C19 C18 125.05(15)
N5 C20 N6 111.52(15)
N5 C20 H20 124.2
N6 C20 H20 124.2
C9 N1 N2 108.50(12)
C10 N2 N1 106.34(13)
C10 N3 C9 105.53(13)
C10 N3 C5 126.85(13)
C9 N3 C5 127.61(13)
C19 N4 N5 108.61(13)
C20 N5 N4 106.05(14)
C20 N6 C19 104.84(13)
C20 N6 C15 126.00(14)
C19 N6 C15 129.05(14)
C1 O1 H1 109.5
C11 O3 H3A 109.5

loop_
_geom_bond_atom_site_label_1
_geom_bond_atom_site_label_2
_geom_bond_distance
C1 O2 1.211(2)
C1 O1 1.322(2)
C1 C2 1.506(2)
C2 C7 1.391(2)
C2 C3 1.397(2)
C3 C4 1.389(2)
C3 H3 0.9400
C4 C5 1.386(2)
C4 H4 0.9400
C5 C6 1.382(2)
C5 N3 1.451(2)
C6 C7 1.384(2)
C6 H6 0.9400
C7 H7 0.9400
C8 C9 1.486(2)
C8 H8A 0.9700
C8 H8B 0.9700
C8 H8C 0.9700
C9 N1 1.314(2)
C9 N3 1.371(2)
C10 N2 1.300(2)
C10 N3 1.367(2)
C10 H10 0.9400
C11 O4 1.214(2)
C11 O3 1.317(2)
C11 C12 1.502(2)
C12 C13 1.392(2)
C12 C17 1.396(2)
C13 C14 1.384(2)
C13 H13 0.9400
C14 C15 1.392(2)
C14 H14 0.9400
C15 C16 1.385(2)
C15 N6 1.447(2)
C16 C17 1.393(2)
C16 H16 0.9400
C17 H17 0.9400
C18 C19 1.483(2)
C18 H18A 0.9700
C18 H18B 0.9700
C18 H18C 0.9700
C19 N4 1.311(2)
C19 N6 1.381(2)
C20 N5 1.301(2)
C20 N6 1.369(2)
C20 H20 0.9400
N1 N2 1.3970(19)
N4 N5 1.402(2)
O1 H1 0.8300
O3 H3A 0.8300
